data_4125026
loop_
_publ_author_name
'Yu, Hongwei'
'Young, Joshua'
'Wu, Hongping'
'Zhang, Weiguo'
'Rondinelli, James M.'
'Halasyamani, P. Shiv'

_publ_section_title
;
 Electronic, Crystal Chemistry, and Nonlinear Optical Property
 Relationships in the Dugganite A3B3CD2O14 Family.
;
_journal_issue 14
_journal_name_full 'Journal of the American Chemical Society'
_journal_page_first 4984
_journal_page_last 4989
_journal_paper_doi 10.1021/jacs.6b02203
_journal_volume 138
_journal_year 2016
_chemical_formula_sum 'O14 Pb3 Te V2 Zn3'
_chemical_formula_weight 1271.16
_chemical_name_systematic
; 
 ? 
;
_space_group_IT_number 150
_symmetry_cell_setting trigonal
_symmetry_space_group_name_Hall 'P 3 2"'
_symmetry_space_group_name_H-M 'P 3 2 1'
_atom_sites_solution_primary direct
_atom_sites_solution_secondary difmap
_audit_creation_method SHELXL-97
_cell_angle_alpha 90.00
_cell_angle_beta 90.00
_cell_angle_gamma 120.00
_cell_formula_units_Z 1
_cell_length_a 8.608(2)
_cell_length_b 8.608(2)
_cell_length_c 5.186(3)
_cell_measurement_reflns_used 1743
_cell_measurement_temperature 293(2)
_cell_measurement_theta_max 27.48
_cell_measurement_theta_min 2.73
_cell_volume 332.8(2)
_computing_cell_refinement 'Bruker SMART'
_computing_data_collection 'Bruker SMART'
_computing_data_reduction 'Bruker SAINT'
_computing_molecular_graphics 'Bruker SHELXTL'
_computing_publication_material 'Bruker SHELXTL'
_computing_structure_refinement 'SHELXL-97 (Sheldrick, 1997)'
_computing_structure_solution 'SHELXS-97 (Sheldrick, 1990)'
_diffrn_ambient_temperature 293(2)
_diffrn_measured_fraction_theta_full 1.000
_diffrn_measured_fraction_theta_max 1.000
_diffrn_measurement_device_type 'CCD area detector'
_diffrn_measurement_method 'phi and omega scans'
_diffrn_radiation_monochromator graphite
_diffrn_radiation_source 'fine-focus sealed tube'
_diffrn_radiation_type MoK\a
_diffrn_radiation_wavelength 0.71073
_diffrn_reflns_av_R_equivalents 0.0331
_diffrn_reflns_av_sigmaI/netI 0.0365
_diffrn_reflns_limit_h_max 10
_diffrn_reflns_limit_h_min -11
_diffrn_reflns_limit_k_max 10
_diffrn_reflns_limit_k_min -11
_diffrn_reflns_limit_l_max 6
_diffrn_reflns_limit_l_min -6
_diffrn_reflns_number 1984
_diffrn_reflns_theta_full 27.46
_diffrn_reflns_theta_max 27.46
_diffrn_reflns_theta_min 2.73
_exptl_absorpt_coefficient_mu 46.665
_exptl_absorpt_correction_T_max 0.7455
_exptl_absorpt_correction_T_min 0.3320
_exptl_absorpt_correction_type numerical
_exptl_crystal_colour colorless
_exptl_crystal_density_diffrn 6.343
_exptl_crystal_density_method 'not measured'
_exptl_crystal_description block
_exptl_crystal_F_000 546
_exptl_crystal_size_max 0.132
_exptl_crystal_size_mid 0.117
_exptl_crystal_size_min 0.071
_refine_diff_density_max 4.630
_refine_diff_density_min -7.399
_refine_diff_density_rms 0.533
_refine_ls_abs_structure_details 'Flack H D (1983), Acta Cryst. A39, 876-881'
_refine_ls_abs_structure_Flack 0.01(3)
_refine_ls_extinction_coef 0.0142(15)
_refine_ls_extinction_expression Fc^*^=kFc[1+0.001xFc^2^\l^3^/sin(2\q)]^-1/4^
_refine_ls_extinction_method SHELXL
_refine_ls_goodness_of_fit_ref 1.152
_refine_ls_matrix_type full
_refine_ls_number_parameters 39
_refine_ls_number_reflns 516
_refine_ls_number_restraints 18
_refine_ls_restrained_S_all 1.265
_refine_ls_R_factor_all 0.0429
_refine_ls_R_factor_gt 0.0425
_refine_ls_shift/su_max 0.000
_refine_ls_shift/su_mean 0.000
_refine_ls_structure_factor_coef Fsqd
_refine_ls_weighting_details 'calc w=1/[\s^2^(Fo^2^)+(0.0000P)^2^+26.9255P] where P=(Fo^2^+2Fc^2^)/3'
_refine_ls_weighting_scheme calc
_refine_ls_wR_factor_gt 0.0974
_refine_ls_wR_factor_ref 0.0977
_reflns_number_gt 512
_reflns_number_total 516
_reflns_threshold_expression >2sigma(I)
_cod_data_source_file ja6b02203_si_001.cif
_cod_data_source_block Pb3Zn3TeV2O14
_cod_depositor_comments
;
The following automatic conversions were performed:

'_symmetry_cell_setting' value 'Trigonal' changed to 'trigonal'
according to
/usr/data/users/saulius/crontab/automatic-downloads/rss-feeds/ACS/lib/dictionaries/cif_core.dic
dictionary named 'cif_core.dic' version 2.4.2 from 2011-04-26.

Automatic conversion script
Id: cif_fix_values 4268 2015-11-12 08:31:59Z antanas 

 Adding full bibliography for 4125021--4125026.cif.
;
_cod_original_sg_symbol_H-M P321
_cod_database_code 4125026

loop_
_symmetry_equiv_pos_as_xyz
'x, y, z'
'-y, x-y, z'
'-x+y, -x, z'
'y, x, -z'
'-x, -x+y, -z'
'x-y, -y, -z'

loop_
_atom_site_label
_atom_site_type_symbol
_atom_site_fract_x
_atom_site_fract_y
_atom_site_fract_z
_atom_site_U_iso_or_equiv
_atom_site_adp_type
_atom_site_occupancy
_atom_site_symmetry_multiplicity
_atom_site_calc_flag
_atom_site_refinement_flags
Pb1 Pb 0.39559(17) 0.39559(17) 1.0000 0.0241(4) Uani 1 2 d S
Te1 Te 0.0000 0.0000 1.0000 0.0192(7) Uani 1 6 d SU
Zn1 Zn 0.0000 0.2425(4) 0.5000 0.0154(7) Uani 1 2 d SU
V1 V 0.6667 0.3333 0.5382(12) 0.0133(12) Uani 1 3 d S
O1 O 0.6667 0.3333 0.215(5) 0.023(6) Uani 1 3 d S
O2 O 0.125(2) 0.211(2) 0.787(3) 0.025(4) Uani 1 1 d U
O3 O 0.458(2) 0.197(3) 0.673(3) 0.034(4) Uani 1 1 d .

loop_
_atom_site_aniso_label
_atom_site_aniso_U_11
_atom_site_aniso_U_22
_atom_site_aniso_U_33
_atom_site_aniso_U_23
_atom_site_aniso_U_13
_atom_site_aniso_U_12
Pb1 0.0358(6) 0.0358(6) 0.0078(5) 0.0022(2) -0.0022(2) 0.0232(6)
Te1 0.0229(7) 0.0229(7) 0.0120(10) 0.000 0.000 0.0114(4)
Zn1 0.0150(10) 0.0196(10) 0.0101(11) -0.0004(4) -0.0008(8) 0.0075(5)
V1 0.0144(17) 0.0144(17) 0.011(3) 0.000 0.000 0.0072(8)
O1 0.029(9) 0.029(9) 0.011(12) 0.000 0.000 0.014(5)
O2 0.025(4) 0.025(4) 0.025(4) 0.0004(11) -0.0003(11) 0.012(2)
O3 0.026(9) 0.039(11) 0.024(8) -0.004(8) 0.000(7) 0.007(9)

loop_
_atom_type_symbol
_atom_type_description
_atom_type_scat_dispersion_real
_atom_type_scat_dispersion_imag
_atom_type_scat_source
O O 0.0106 0.0060 'International Tables Vol C Tables 4.2.6.8 and 6.1.1.4'
Pb Pb -3.3944 10.1111 'International Tables Vol C Tables 4.2.6.8 and 6.1.1.4'
Te Te -0.5308 1.6751 'International Tables Vol C Tables 4.2.6.8 and 6.1.1.4'
V V 0.3005 0.5294 'International Tables Vol C Tables 4.2.6.8 and 6.1.1.4'
Zn Zn 0.2839 1.4301 'International Tables Vol C Tables 4.2.6.8 and 6.1.1.4'

loop_
_geom_angle_atom_site_label_1
_geom_angle_atom_site_label_2
_geom_angle_atom_site_label_3
_geom_angle
_geom_angle_site_symmetry_1
_geom_angle_site_symmetry_3
O2 Pb1 O2 66.2(8) 4_557 .
O2 Pb1 O3 73.4(6) 4_557 4_557
O2 Pb1 O3 85.1(6) . 4_557
O2 Pb1 O3 85.1(6) 4_557 .
O2 Pb1 O3 73.4(6) . .
O3 Pb1 O3 154.4(8) 4_557 .
O2 Te1 O2 90.6(7) . 2
O2 Te1 O2 90.6(7) . 3
O2 Te1 O2 90.6(7) 2 3
O2 Te1 O2 82.9(10) . 4_557
O2 Te1 O2 170.2(10) 2 4_557
O2 Te1 O2 96.8(10) 3 4_557
O2 Te1 O2 96.8(10) . 5_557
O2 Te1 O2 82.9(10) 2 5_557
O2 Te1 O2 170.2(10) 3 5_557
O2 Te1 O2 90.6(7) 4_557 5_557
O2 Te1 O2 170.2(10) . 6_557
O2 Te1 O2 96.8(10) 2 6_557
O2 Te1 O2 82.9(10) 3 6_557
O2 Te1 O2 90.6(7) 4_557 6_557
O2 Te1 O2 90.6(7) 5_557 6_557
O2 Te1 Pb1 94.9(5) . 2
O2 Te1 Pb1 41.4(5) 2 2
O2 Te1 Pb1 131.6(5) 3 2
O2 Te1 Pb1 131.6(5) 4_557 2
O2 Te1 Pb1 41.4(5) 5_557 2
O2 Te1 Pb1 94.9(5) 6_557 2
O2 Te1 Pb1 131.6(5) . 3
O2 Te1 Pb1 94.9(5) 2 3
O2 Te1 Pb1 41.4(5) 3 3
O2 Te1 Pb1 94.9(5) 4_557 3
O2 Te1 Pb1 131.6(5) 5_557 3
O2 Te1 Pb1 41.4(5) 6_557 3
Pb1 Te1 Pb1 120.0 2 3
O2 Zn1 O2 130.7(10) . 5_556
O2 Zn1 O3 102.7(8) . 2
O2 Zn1 O3 101.6(8) 5_556 2
O2 Zn1 O3 101.6(8) . 4_556
O2 Zn1 O3 102.7(8) 5_556 4_556
O3 Zn1 O3 119.3(12) 2 4_556
O1 V1 O3 113.8(6) . .
O1 V1 O3 113.8(6) . 2_655
O3 V1 O3 104.8(7) . 2_655
O1 V1 O3 113.8(6) . 3_665
O3 V1 O3 104.8(7) . 3_665
O3 V1 O3 104.8(7) 2_655 3_665
Te1 O2 Zn1 119.0(8) . .
Te1 O2 Pb1 105.4(7) . .
Zn1 O2 Pb1 134.8(8) . .
V1 O3 Zn1 127.4(10) . 3
V1 O3 Pb1 107.3(8) . .
Zn1 O3 Pb1 115.8(8) 3 .

loop_
_geom_bond_atom_site_label_1
_geom_bond_atom_site_label_2
_geom_bond_distance
_geom_bond_site_symmetry_2
Pb1 O2 2.338(17) 4_557
Pb1 O2 2.338(17) .
Pb1 O3 2.648(19) 4_557
Pb1 O3 2.648(19) .
Te1 O2 1.930(16) .
Te1 O2 1.930(16) 2
Te1 O2 1.930(16) 3
Te1 O2 1.930(16) 4_557
Te1 O2 1.930(16) 5_557
Te1 O2 1.930(16) 6_557
Te1 Pb1 3.4052(17) 2
Te1 Pb1 3.4052(17) 3
Zn1 O2 1.933(16) .
Zn1 O2 1.933(16) 5_556
Zn1 O3 1.992(18) 2
Zn1 O3 1.992(18) 4_556
V1 O1 1.67(3) .
V1 O3 1.727(18) .
V1 O3 1.727(18) 2_655
V1 O3 1.727(18) 3_665
O3 Zn1 1.992(18) 3

loop_
_geom_torsion_atom_site_label_1
_geom_torsion_atom_site_label_2
_geom_torsion_atom_site_label_3
_geom_torsion_atom_site_label_4
_geom_torsion
_geom_torsion_site_symmetry_1
_geom_torsion_site_symmetry_4
O2 Te1 O2 Zn1 1.2(10) 2 .
O2 Te1 O2 Zn1 91.8(4) 3 .
O2 Te1 O2 Zn1 -171.4(14) 4_557 .
O2 Te1 O2 Zn1 -81.7(9) 5_557 .
O2 Te1 O2 Zn1 139.9(9) 6_557 .
Pb1 Te1 O2 Zn1 -40.1(9) 2 .
Pb1 Te1 O2 Zn1 98.3(9) 3 .
O2 Te1 O2 Pb1 172.6(8) 2 .
O2 Te1 O2 Pb1 -96.8(11) 3 .
O2 Te1 O2 Pb1 0.0 4_557 .
O2 Te1 O2 Pb1 89.8(7) 5_557 .
O2 Te1 O2 Pb1 -48.6(5) 6_557 .
Pb1 Te1 O2 Pb1 131.4(5) 2 .
Pb1 Te1 O2 Pb1 -90.2(7) 3 .
O2 Zn1 O2 Te1 -54.5(7) 5_556 .
O3 Zn1 O2 Te1 63.4(11) 2 .
O3 Zn1 O2 Te1 -172.7(10) 4_556 .
O2 Zn1 O2 Pb1 137.2(13) 5_556 .
O3 Zn1 O2 Pb1 -105.0(12) 2 .
O3 Zn1 O2 Pb1 19.0(13) 4_556 .
O2 Pb1 O2 Te1 0.0 4_557 .
O3 Pb1 O2 Te1 -74.0(8) 4_557 .
O3 Pb1 O2 Te1 91.9(8) . .
O2 Pb1 O2 Zn1 169.4(17) 4_557 .
O3 Pb1 O2 Zn1 95.4(12) 4_557 .
O3 Pb1 O2 Zn1 -98.7(12) . .
O1 V1 O3 Zn1 17.5(16) . 3
O3 V1 O3 Zn1 -107.4(19) 2_655 3
O3 V1 O3 Zn1 142.4(15) 3_665 3
O1 V1 O3 Pb1 -126.6(5) . .
O3 V1 O3 Pb1 108.4(2) 2_655 .
O3 V1 O3 Pb1 -1.7(11) 3_665 .
O2 Pb1 O3 V1 -153.3(10) 4_557 .
O2 Pb1 O3 V1 140.0(10) . .
O3 Pb1 O3 V1 174.1(9) 4_557 .
O2 Pb1 O3 Zn1 57.8(9) 4_557 3
O2 Pb1 O3 Zn1 -8.8(8) . 3
O3 Pb1 O3 Zn1 25.2(7) 4_557 3
